data_4101367
loop_
_publ_author_name
'Ritter, Tobias'
'Day, Michael W'
'Grubbs, Robert H'

_publ_section_title
;
 Rate acceleration in olefin metathesis through a fluorine-ruthenium
 interaction.
;
_journal_issue 36
_journal_name_full 'Journal of the American Chemical Society'
_journal_page_first 11768
_journal_page_last 11769
_journal_paper_doi 10.1021/ja064091x
_journal_volume 128
_journal_year 2006
_chemical_formula_moiety 'C43 H54 Cl2 F4 N3 O3 P Ru, 2(C H2 Cl2)'
_chemical_formula_sum 'C45 H58 Cl6 F4 N3 O3 P Ru'
_chemical_formula_weight 1109.68
_chemical_name_systematic
; 
 ? 
;
_space_group_IT_number 2
_symmetry_cell_setting triclinic
_symmetry_space_group_name_Hall '-P 1'
_symmetry_space_group_name_H-M 'P -1'
_atom_sites_solution_hydrogens geom
_atom_sites_solution_primary direct
_atom_sites_solution_secondary difmap
_audit_creation_method SHELXL-97
_cell_angle_alpha 102.6810(10)
_cell_angle_beta 97.2610(10)
_cell_angle_gamma 93.0900(10)
_cell_formula_units_Z 4
_cell_length_a 14.8554(6)
_cell_length_b 17.3381(7)
_cell_length_c 19.4448(8)
_cell_measurement_reflns_used 37599
_cell_measurement_temperature 100(2)
_cell_measurement_theta_max 31.12
_cell_measurement_theta_min 2.23
_cell_volume 4829.7(3)
_computing_cell_refinement 'Bruker SAINT v6.45A'
_computing_data_collection 'Bruker SMART v5.630'
_computing_data_reduction 'Bruker SAINT v6.45A'
_computing_molecular_graphics 'Bruker XP v5.1'
_computing_publication_material 'Bruker XCIF v6.12'
_computing_structure_refinement 'Bruker XL v6.12'
_computing_structure_solution 'Bruker XS v6.12'
_diffrn_ambient_temperature 100(2)
_diffrn_measured_fraction_theta_full 0.787
_diffrn_measured_fraction_theta_max 0.787
_diffrn_measurement_device_type 'Bruker SMART 1000'
_diffrn_measurement_method '\w scans at 7 \f settings'
_diffrn_radiation_monochromator graphite
_diffrn_radiation_source 'fine-focus sealed tube'
_diffrn_radiation_type MoK\a
_diffrn_radiation_wavelength 0.71073
_diffrn_reflns_av_R_equivalents 0.0709
_diffrn_reflns_av_sigmaI/netI 0.0699
_diffrn_reflns_limit_h_max 19
_diffrn_reflns_limit_h_min -21
_diffrn_reflns_limit_k_max 23
_diffrn_reflns_limit_k_min -25
_diffrn_reflns_limit_l_max 27
_diffrn_reflns_limit_l_min -27
_diffrn_reflns_number 116793
_diffrn_reflns_theta_full 31.48
_diffrn_reflns_theta_max 31.48
_diffrn_reflns_theta_min 1.43
_exptl_absorpt_coefficient_mu 0.748
_exptl_absorpt_correction_T_max 0.8960
_exptl_absorpt_correction_T_min 0.7693
_exptl_absorpt_correction_type none
_exptl_crystal_colour Green
_exptl_crystal_density_diffrn 1.526
_exptl_crystal_density_meas 0
_exptl_crystal_density_method 'not measured'
_exptl_crystal_description Needle
_exptl_crystal_F_000 2280
_exptl_crystal_size_max 0.37
_exptl_crystal_size_mid 0.15
_exptl_crystal_size_min 0.15
_refine_diff_density_max 2.303
_refine_diff_density_min -1.604
_refine_diff_density_rms 0.112
_refine_ls_extinction_method none
_refine_ls_goodness_of_fit_ref 1.562
_refine_ls_hydrogen_treatment Riding
_refine_ls_matrix_type 'Full matrix'
_refine_ls_number_parameters 1135
_refine_ls_number_reflns 25286
_refine_ls_number_restraints 0
_refine_ls_restrained_S_all 1.562
_refine_ls_R_factor_all 0.0860
_refine_ls_R_factor_gt 0.0454
_refine_ls_shift/su_max 0.002
_refine_ls_shift/su_mean 0.000
_refine_ls_structure_factor_coef Fsqd
_refine_ls_weighting_details w=1/s^2^(Fo^2^)
_refine_ls_weighting_scheme sigma
_refine_ls_wR_factor_gt 0.0724
_refine_ls_wR_factor_ref 0.0772
_reflns_number_gt 16731
_reflns_number_total 25286
_reflns_threshold_expression >2sigma(I)
_cod_data_source_file ja064091xsi20060609_090840.cif
_cod_data_source_block tar12
_cod_depositor_comments
;
The following automatic conversions were performed:
'_symmetry_cell_setting' value 'Triclinic' changed to 'triclinic'
according to '/home/saulius/struct/CIF-dictionaries/cif_core.dic'
dictionary named 'cif_core.dic' version 2.4.1 from
2010-06-29.

'_refine_ls_weighting_scheme' value 'Sigma' changed to
'sigma' according to '/home/saulius/struct/CIF-dictionaries/cif_core.dic'
dictionary named 'cif_core.dic' version 2.4.1 from 2010-06-29.

Automatic conversion script
Id: cif_fix_enum 1527 2010-12-29 10:47:43Z saulius 

The following automatic conversions were performed:

'_atom_sites_solution_primary' value 'Direct methods' was changed to
'direct'.

'_atom_sites_solution_secondary' value 'Difference Fourier map' was
changed to 'difmap'.

'_atom_sites_solution_hydrogens' value 'Geometric positions' was
changed to 'geom'.

Automatic conversion script
Id: cif_fix_values 6452 2018-10-05 10:23:21Z andrius 
;
_cod_original_sg_symbol_H-M P-1
_cod_database_code 4101367

loop_
_symmetry_equiv_pos_as_xyz
'x, y, z'
'-x, -y, -z'

loop_
_atom_site_label
_atom_site_type_symbol
_atom_site_fract_x
_atom_site_fract_y
_atom_site_fract_z
_atom_site_U_iso_or_equiv
_atom_site_adp_type
_atom_site_occupancy
_atom_site_symmetry_multiplicity
_atom_site_calc_flag
_atom_site_refinement_flags
Ru1 Ru 0.642384(14) 0.167726(13) 0.643774(11) 0.01078(6) Uani 1 1 d .
Cl1A Cl 0.48007(4) 0.16359(4) 0.64871(3) 0.01521(15) Uani 1 1 d .
Cl2A Cl 0.60784(4) 0.19644(4) 0.52828(3) 0.01502(15) Uani 1 1 d .
P1 P 0.79556(5) 0.16095(4) 0.62176(4) 0.01219(15) Uani 1 1 d .
F1A F 0.56130(10) 0.02202(9) 0.59023(8) 0.0223(4) Uani 1 1 d .
F2A F 0.79028(11) -0.07847(9) 0.72830(8) 0.0262(4) Uani 1 1 d .
F3A F 0.46316(10) 0.17594(9) 0.80471(8) 0.0220(4) Uani 1 1 d .
F4A F 0.77015(10) 0.27095(9) 0.86261(8) 0.0225(4) Uani 1 1 d .
O1A O 0.39757(14) 0.34979(11) 0.57127(12) 0.0318(5) Uani 1 1 d .
O2A O 0.39661(13) 0.47616(11) 0.61092(11) 0.0272(5) Uani 1 1 d .
O3A O 0.76289(12) 0.41019(10) 0.77707(10) 0.0181(4) Uani 1 1 d .
N1A N 0.66434(15) 0.03635(12) 0.72403(11) 0.0131(5) Uani 1 1 d .
N2A N 0.64213(14) 0.14646(12) 0.79575(11) 0.0129(5) Uani 1 1 d .
N3A N 0.43205(16) 0.41328(14) 0.60881(13) 0.0207(6) Uani 1 1 d .
C1A C 0.65302(17) 0.11540(15) 0.72751(14) 0.0123(6) Uani 1 1 d .
C2A C 0.6711(2) 0.01688(16) 0.79519(14) 0.0196(7) Uani 1 1 d .
H2AA H 0.7351 0.0122 0.8142 0.024 Uiso 1 1 calc R
H2AB H 0.6344 -0.0331 0.7932 0.024 Uiso 1 1 calc R
C3A C 0.63338(19) 0.08674(15) 0.83917(14) 0.0175(6) Uani 1 1 d .
H3AA H 0.5690 0.0745 0.8443 0.021 Uiso 1 1 calc R
H3AB H 0.6697 0.1046 0.8870 0.021 Uiso 1 1 calc R
C4A C 0.67167(18) -0.02504(15) 0.66430(14) 0.0137(6) Uani 1 1 d .
C5A C 0.61553(18) -0.03686(16) 0.59921(14) 0.0155(6) Uani 1 1 d .
C6A C 0.61207(18) -0.10182(16) 0.54425(15) 0.0188(7) Uani 1 1 d .
H6AA H 0.5715 -0.1066 0.5014 0.023 Uiso 1 1 calc R
C7A C 0.66934(19) -0.16067(17) 0.55272(16) 0.0216(7) Uani 1 1 d .
H7AA H 0.6670 -0.2073 0.5160 0.026 Uiso 1 1 calc R
C8A C 0.7295(2) -0.15135(16) 0.61427(15) 0.0213(7) Uani 1 1 d .
H8AA H 0.7704 -0.1906 0.6195 0.026 Uiso 1 1 calc R
C9A C 0.73025(19) -0.08492(16) 0.66830(15) 0.0185(6) Uani 1 1 d .
C10A C 0.61698(18) 0.22299(15) 0.82654(13) 0.0142(6) Uani 1 1 d .
C11A C 0.52656(19) 0.23604(16) 0.83385(14) 0.0160(6) Uani 1 1 d .
C12A C 0.5009(2) 0.30561(16) 0.87217(15) 0.0204(7) Uani 1 1 d .
H12A H 0.4385 0.3127 0.8754 0.025 Uiso 1 1 calc R
C13A C 0.5675(2) 0.36492(17) 0.90590(15) 0.0240(7) Uani 1 1 d .
H13A H 0.5505 0.4135 0.9323 0.029 Uiso 1 1 calc R
C14A C 0.6585(2) 0.35518(16) 0.90210(15) 0.0212(7) Uani 1 1 d .
H14A H 0.7042 0.3964 0.9251 0.025 Uiso 1 1 calc R
C15A C 0.68106(19) 0.28373(17) 0.86384(14) 0.0174(6) Uani 1 1 d .
C16A C 0.67850(17) 0.26729(15) 0.70087(13) 0.0126(6) Uani 1 1 d .
H16A H 0.7301 0.2707 0.7359 0.015 Uiso 1 1 calc R
C17A C 0.63729(17) 0.34146(15) 0.69866(14) 0.0123(6) Uani 1 1 d .
C18A C 0.55524(18) 0.34310(16) 0.65503(14) 0.0146(6) Uani 1 1 d .
H18A H 0.5245 0.2952 0.6262 0.017 Uiso 1 1 calc R
C19A C 0.51926(18) 0.41439(16) 0.65406(14) 0.0155(6) Uani 1 1 d .
C20A C 0.56183(19) 0.48578(16) 0.69391(15) 0.0194(7) Uani 1 1 d .
H20A H 0.5350 0.5340 0.6922 0.023 Uiso 1 1 calc R
C21A C 0.64366(19) 0.48631(16) 0.73612(15) 0.0184(6) Uani 1 1 d .
H21A H 0.6738 0.5351 0.7636 0.022 Uiso 1 1 calc R
C22A C 0.68244(18) 0.41503(16) 0.73856(14) 0.0160(6) Uani 1 1 d .
C23A C 0.8210(2) 0.48162(16) 0.81352(16) 0.0235(7) Uani 1 1 d .
H23A H 0.7839 0.5211 0.8403 0.028 Uiso 1 1 calc R
C24A C 0.8906(2) 0.45516(18) 0.86526(16) 0.0323(8) Uani 1 1 d .
H24A H 0.8595 0.4335 0.8994 0.048 Uiso 1 1 calc R
H24B H 0.9330 0.5006 0.8909 0.048 Uiso 1 1 calc R
H24C H 0.9244 0.4142 0.8391 0.048 Uiso 1 1 calc R
C25A C 0.8647(2) 0.51734(17) 0.76045(16) 0.0304(8) Uani 1 1 d .
H25A H 0.8174 0.5341 0.7283 0.046 Uiso 1 1 calc R
H25B H 0.8987 0.4777 0.7328 0.046 Uiso 1 1 calc R
H25C H 0.9064 0.5634 0.7858 0.046 Uiso 1 1 calc R
C26A C 0.89200(18) 0.17016(15) 0.69514(14) 0.0161(6) Uani 1 1 d .
H26A H 0.9445 0.1495 0.6713 0.019 Uiso 1 1 calc R
C27A C 0.87582(18) 0.11615(17) 0.74607(14) 0.0202(7) Uani 1 1 d .
H27A H 0.8556 0.0617 0.7182 0.024 Uiso 1 1 calc R
H27B H 0.8269 0.1357 0.7739 0.024 Uiso 1 1 calc R
C28A C 0.9629(2) 0.11458(18) 0.79694(16) 0.0290(8) Uani 1 1 d .
H28A H 0.9499 0.0817 0.8308 0.035 Uiso 1 1 calc R
H28B H 1.0097 0.0899 0.7694 0.035 Uiso 1 1 calc R
C29A C 0.9995(2) 0.19768(19) 0.83829(16) 0.0346(8) Uani 1 1 d .
H29A H 0.9557 0.2202 0.8701 0.041 Uiso 1 1 calc R
H29B H 1.0578 0.1950 0.8683 0.041 Uiso 1 1 calc R
C30A C 1.0144(2) 0.25083(18) 0.78802(16) 0.0294(8) Uani 1 1 d .
H30A H 1.0361 0.3050 0.8159 0.035 Uiso 1 1 calc R
H30B H 1.0619 0.2307 0.7590 0.035 Uiso 1 1 calc R
C31A C 0.92645(19) 0.25416(17) 0.73878(15) 0.0233(7) Uani 1 1 d .
H31A H 0.9380 0.2891 0.7062 0.028 Uiso 1 1 calc R
H31B H 0.8795 0.2766 0.7675 0.028 Uiso 1 1 calc R
C32A C 0.83242(18) 0.23367(15) 0.57057(14) 0.0152(6) Uani 1 1 d .
H32A H 0.7947 0.2167 0.5226 0.018 Uiso 1 1 calc R
C33A C 0.80891(19) 0.31880(15) 0.60037(15) 0.0178(6) Uani 1 1 d .
H33A H 0.7422 0.3190 0.5996 0.021 Uiso 1 1 calc R
H33B H 0.8378 0.3366 0.6506 0.021 Uiso 1 1 calc R
C34A C 0.84055(19) 0.37725(16) 0.55813(15) 0.0209(7) Uani 1 1 d .
H34A H 0.8304 0.4317 0.5829 0.025 Uiso 1 1 calc R
H34B H 0.8034 0.3654 0.5105 0.025 Uiso 1 1 calc R
C35A C 0.94052(19) 0.37383(16) 0.54924(15) 0.0227(7) Uani 1 1 d .
H35A H 0.9787 0.3896 0.5964 0.027 Uiso 1 1 calc R
H35B H 0.9574 0.4112 0.5203 0.027 Uiso 1 1 calc R
C36A C 0.95712(19) 0.28993(16) 0.51277(15) 0.0223(7) Uani 1 1 d .
H36A H 1.0222 0.2878 0.5067 0.027 Uiso 1 1 calc R
H36B H 0.9205 0.2753 0.4649 0.027 Uiso 1 1 calc R
C37A C 0.93177(18) 0.23052(16) 0.55595(15) 0.0193(6) Uani 1 1 d .
H37A H 0.9729 0.2419 0.6018 0.023 Uiso 1 1 calc R
H37B H 0.9406 0.1764 0.5297 0.023 Uiso 1 1 calc R
C38A C 0.80740(17) 0.06153(15) 0.56282(13) 0.0138(6) Uani 1 1 d .
H38A H 0.7643 0.0236 0.5772 0.017 Uiso 1 1 calc R
C39A C 0.77219(19) 0.05855(16) 0.48460(14) 0.0191(6) Uani 1 1 d .
H39A H 0.8115 0.0959 0.4672 0.023 Uiso 1 1 calc R
H39B H 0.7098 0.0761 0.4811 0.023 Uiso 1 1 calc R
C40A C 0.77074(18) -0.02456(16) 0.43706(14) 0.0196(7) Uani 1 1 d .
H40A H 0.7265 -0.0611 0.4509 0.024 Uiso 1 1 calc R
H40B H 0.7509 -0.0230 0.3869 0.024 Uiso 1 1 calc R
C41A C 0.86398(18) -0.05503(16) 0.44382(14) 0.0185(6) Uani 1 1 d .
H41A H 0.8614 -0.1095 0.4140 0.022 Uiso 1 1 calc R
H41B H 0.9073 -0.0208 0.4266 0.022 Uiso 1 1 calc R
C42A C 0.89690(18) -0.05538(15) 0.52098(14) 0.0164(6) Uani 1 1 d .
H42A H 0.9585 -0.0746 0.5245 0.020 Uiso 1 1 calc R
H42B H 0.8557 -0.0927 0.5368 0.020 Uiso 1 1 calc R
C43A C 0.90010(17) 0.02664(15) 0.56991(14) 0.0155(6) Uani 1 1 d .
H43A H 0.9178 0.0230 0.6199 0.019 Uiso 1 1 calc R
H43B H 0.9469 0.0624 0.5579 0.019 Uiso 1 1 calc R
Ru2 Ru 0.631354(14) 0.148055(12) 0.142027(11) 0.01045(5) Uani 1 1 d .
Cl1B Cl 0.46804(4) 0.14631(4) 0.13923(3) 0.01472(15) Uani 1 1 d .
Cl2B Cl 0.60985(4) 0.17223(4) 0.02400(3) 0.01572(15) Uani 1 1 d .
P2 P 0.78763(5) 0.13567(4) 0.12764(4) 0.01151(15) Uani 1 1 d .
F1B F 0.55517(10) 0.00081(9) 0.08514(8) 0.0195(4) Uani 1 1 d .
F2B F 0.75597(10) -0.08379(8) 0.25541(8) 0.0192(4) Uani 1 1 d .
F3B F 0.42832(10) 0.16962(9) 0.29179(8) 0.0220(4) Uani 1 1 d .
F4B F 0.73581(10) 0.25568(9) 0.36920(8) 0.0237(4) Uani 1 1 d .
O1B O 0.41491(14) 0.33864(12) 0.03407(11) 0.0334(5) Uani 1 1 d .
O2B O 0.39075(14) 0.45563(12) 0.09194(12) 0.0330(6) Uani 1 1 d .
O3B O 0.74595(12) 0.39270(10) 0.27437(10) 0.0183(4) Uani 1 1 d .
N1B N 0.63305(14) 0.02322(12) 0.22835(11) 0.0114(5) Uani 1 1 d .
N2B N 0.60644(14) 0.13515(12) 0.29337(11) 0.0127(5) Uani 1 1 d .
N3B N 0.43512(16) 0.39682(14) 0.08369(13) 0.0234(6) Uani 1 1 d .
C1B C 0.62819(16) 0.10209(15) 0.22817(13) 0.0112(6) Uani 1 1 d .
C2B C 0.59223(18) 0.00063(15) 0.28777(13) 0.0158(6) Uani 1 1 d .
H2BA H 0.6256 -0.0402 0.3062 0.019 Uiso 1 1 calc R
H2BB H 0.5272 -0.0187 0.2734 0.019 Uiso 1 1 calc R
C3B C 0.60428(19) 0.07930(15) 0.34119(14) 0.0171(6) Uani 1 1 d .
H3BA H 0.5526 0.0867 0.3688 0.021 Uiso 1 1 calc R
H3BB H 0.6618 0.0849 0.3743 0.021 Uiso 1 1 calc R
C4B C 0.65238(17) -0.03908(15) 0.17279(14) 0.0123(6) Uani 1 1 d .
C5B C 0.60919(17) -0.05418(15) 0.10324(14) 0.0127(6) Uani 1 1 d .
C6B C 0.61922(18) -0.12066(16) 0.05235(14) 0.0157(6) Uani 1 1 d .
H6BA H 0.5864 -0.1294 0.0057 0.019 Uiso 1 1 calc R
C7B C 0.67771(18) -0.17434(16) 0.07023(15) 0.0174(6) Uani 1 1 d .
H7BA H 0.6856 -0.2206 0.0357 0.021 Uiso 1 1 calc R
C8B C 0.72529(18) -0.16093(16) 0.13878(14) 0.0169(6) Uani 1 1 d .
H8BA H 0.7668 -0.1971 0.1511 0.020 Uiso 1 1 calc R
C9B C 0.71129(18) -0.09488(15) 0.18803(14) 0.0139(6) Uani 1 1 d .
C10B C 0.58348(18) 0.21292(15) 0.32237(13) 0.0126(6) Uani 1 1 d .
C11B C 0.49284(18) 0.22829(16) 0.32390(14) 0.0162(6) Uani 1 1 d .
C12B C 0.4666(2) 0.29896(16) 0.36050(15) 0.0211(7) Uani 1 1 d .
H12B H 0.4040 0.3081 0.3594 0.025 Uiso 1 1 calc R
C13B C 0.5334(2) 0.35601(16) 0.39871(15) 0.0228(7) Uani 1 1 d .
H13B H 0.5165 0.4052 0.4241 0.027 Uiso 1 1 calc R
C14B C 0.6240(2) 0.34302(16) 0.40079(15) 0.0217(7) Uani 1 1 d .
H14B H 0.6698 0.3825 0.4274 0.026 Uiso 1 1 calc R
C15B C 0.64707(18) 0.27152(16) 0.36349(15) 0.0175(6) Uani 1 1 d .
C16B C 0.66407(17) 0.24944(15) 0.19691(13) 0.0121(6) Uani 1 1 d .
H16B H 0.7123 0.2542 0.2351 0.014 Uiso 1 1 calc R
C17B C 0.62520(18) 0.32326(15) 0.18908(14) 0.0136(6) Uani 1 1 d .
C18B C 0.54883(18) 0.32482(15) 0.13975(14) 0.0144(6) Uani 1 1 d .
H18B H 0.5201 0.2770 0.1094 0.017 Uiso 1 1 calc R
C19B C 0.51545(19) 0.39687(16) 0.13557(15) 0.0172(6) Uani 1 1 d .
C20B C 0.55483(19) 0.46804(16) 0.17769(15) 0.0189(7) Uani 1 1 d .
H20B H 0.5290 0.5163 0.1746 0.023 Uiso 1 1 calc R
C21B C 0.63220(19) 0.46782(16) 0.22424(15) 0.0184(6) Uani 1 1 d .
H21B H 0.6614 0.5166 0.2525 0.022 Uiso 1 1 calc R
C22B C 0.66843(18) 0.39703(16) 0.23051(14) 0.0141(6) Uani 1 1 d .
C23B C 0.80217(19) 0.46463(16) 0.31222(15) 0.0205(7) Uani 1 1 d .
H23B H 0.7629 0.5050 0.3351 0.025 Uiso 1 1 calc R
C24B C 0.8655(2) 0.43947(17) 0.36877(15) 0.0276(7) Uani 1 1 d .
H24D H 0.8298 0.4195 0.4012 0.041 Uiso 1 1 calc R
H24E H 0.9069 0.4851 0.3956 0.041 Uiso 1 1 calc R
H24F H 0.9010 0.3975 0.3462 0.041 Uiso 1 1 calc R
C25B C 0.8534(2) 0.49801(17) 0.26058(16) 0.0283(8) Uani 1 1 d .
H25D H 0.8097 0.5139 0.2252 0.042 Uiso 1 1 calc R
H25E H 0.8893 0.4573 0.2364 0.042 Uiso 1 1 calc R
H25F H 0.8942 0.5442 0.2869 0.042 Uiso 1 1 calc R
C26B C 0.87489(18) 0.14151(16) 0.20603(14) 0.0174(6) Uani 1 1 d .
H26B H 0.9338 0.1345 0.1865 0.021 Uiso 1 1 calc R
C27B C 0.86373(19) 0.07451(17) 0.24464(14) 0.0202(7) Uani 1 1 d .
H27C H 0.8532 0.0230 0.2094 0.024 Uiso 1 1 calc R
H27D H 0.8100 0.0816 0.2701 0.024 Uiso 1 1 calc R
C28B C 0.9487(2) 0.07396(18) 0.29794(16) 0.0303(8) Uani 1 1 d .
H28C H 0.9388 0.0319 0.3240 0.036 Uiso 1 1 calc R
H28D H 1.0011 0.0615 0.2719 0.036 Uiso 1 1 calc R
C29B C 0.9701(2) 0.15213(17) 0.34988(16) 0.0320(8) Uani 1 1 d .
H29C H 1.0284 0.1513 0.3805 0.038 Uiso 1 1 calc R
H29D H 0.9218 0.1607 0.3808 0.038 Uiso 1 1 calc R
C30B C 0.9773(2) 0.22095(17) 0.31257(16) 0.0308(8) Uani 1 1 d .
H30C H 1.0306 0.2165 0.2865 0.037 Uiso 1 1 calc R
H30D H 0.9862 0.2720 0.3485 0.037 Uiso 1 1 calc R
C31B C 0.8897(2) 0.21926(17) 0.25995(16) 0.0279(7) Uani 1 1 d .
H31C H 0.8369 0.2265 0.2864 0.033 Uiso 1 1 calc R
H31D H 0.8951 0.2633 0.2354 0.033 Uiso 1 1 calc R
C32B C 0.83618(17) 0.21000(15) 0.08221(14) 0.0150(6) Uani 1 1 d .
H32B H 0.8133 0.1897 0.0304 0.018 Uiso 1 1 calc R
C33B C 0.8040(2) 0.29234(16) 0.10166(15) 0.0219(7) Uani 1 1 d .
H33C H 0.7367 0.2884 0.0960 0.026 Uiso 1 1 calc R
H33D H 0.8271 0.3166 0.1523 0.026 Uiso 1 1 calc R
C34B C 0.8367(2) 0.34543(18) 0.05537(17) 0.0280(8) Uani 1 1 d .
H34C H 0.8171 0.3993 0.0716 0.034 Uiso 1 1 calc R
H34D H 0.8078 0.3244 0.0055 0.034 Uiso 1 1 calc R
C35B C 0.93887(19) 0.35088(17) 0.05784(16) 0.0260(7) Uani 1 1 d .
H35C H 0.9680 0.3790 0.1061 0.031 Uiso 1 1 calc R
H35D H 0.9562 0.3817 0.0236 0.031 Uiso 1 1 calc R
C36B C 0.9723(2) 0.26898(18) 0.03953(19) 0.0388(9) Uani 1 1 d .
H36C H 1.0397 0.2737 0.0449 0.047 Uiso 1 1 calc R
H36D H 0.9491 0.2435 -0.0108 0.047 Uiso 1 1 calc R
C37B C 0.9407(2) 0.21683(18) 0.08773(18) 0.0316(8) Uani 1 1 d .
H37C H 0.9677 0.2401 0.1377 0.038 Uiso 1 1 calc R
H37D H 0.9621 0.1633 0.0736 0.038 Uiso 1 1 calc R
C38B C 0.80443(17) 0.03633(15) 0.07001(13) 0.0132(6) Uani 1 1 d .
H38B H 0.7712 -0.0039 0.0895 0.016 Uiso 1 1 calc R
C39B C 0.75928(19) 0.02516(15) -0.00758(14) 0.0178(6) Uani 1 1 d .
H39C H 0.6942 0.0350 -0.0081 0.021 Uiso 1 1 calc R
H39D H 0.7885 0.0648 -0.0293 0.021 Uiso 1 1 calc R
C40B C 0.76670(18) -0.05773(15) -0.05209(14) 0.0165(6) Uani 1 1 d .
H40C H 0.7301 -0.0968 -0.0345 0.020 Uiso 1 1 calc R
H40D H 0.7409 -0.0604 -0.1022 0.020 Uiso 1 1 calc R
C41B C 0.86377(18) -0.07988(17) -0.04951(14) 0.0201(7) Uani 1 1 d .
H41C H 0.8997 -0.0444 -0.0713 0.024 Uiso 1 1 calc R
H41D H 0.8651 -0.1351 -0.0769 0.024 Uiso 1 1 calc R
C42B C 0.90545(19) -0.07242(16) 0.02775(14) 0.0208(7) Uani 1 1 d .
H42C H 0.9693 -0.0865 0.0295 0.025 Uiso 1 1 calc R
H42D H 0.8711 -0.1098 0.0487 0.025 Uiso 1 1 calc R
C43B C 0.90294(17) 0.01232(16) 0.07097(15) 0.0179(6) Uani 1 1 d .
H43C H 0.9308 0.0163 0.1208 0.021 Uiso 1 1 calc R
H43D H 0.9392 0.0494 0.0509 0.021 Uiso 1 1 calc R
C1 C 0.7177(3) 0.7482(2) 0.8140(2) 0.0527(11) Uani 1 1 d .
H1A H 0.6508 0.7382 0.8009 0.063 Uiso 1 1 calc R
H1B H 0.7325 0.8063 0.8295 0.063 Uiso 1 1 calc R
Cl1 Cl 0.75308(8) 0.70384(6) 0.88417(5) 0.0582(3) Uani 1 1 d .
Cl2 Cl 0.77001(7) 0.71150(6) 0.73999(5) 0.0573(3) Uani 1 1 d .
C2 C 0.7578(2) 0.5761(2) 0.52295(17) 0.0361(9) Uani 1 1 d .
H2A H 0.7730 0.5322 0.4853 0.043 Uiso 1 1 calc R
H2B H 0.7293 0.6156 0.4994 0.043 Uiso 1 1 calc R
Cl3 Cl 0.67950(5) 0.53865(5) 0.57032(5) 0.0356(2) Uani 1 1 d .
Cl4 Cl 0.85750(6) 0.62022(6) 0.57708(5) 0.0558(3) Uani 1 1 d .
C3 C 0.7236(2) 0.74903(17) 0.34017(17) 0.0313(8) Uani 1 1 d .
H3A H 0.6664 0.7508 0.3615 0.038 Uiso 1 1 calc R
H3B H 0.7411 0.8030 0.3347 0.038 Uiso 1 1 calc R
Cl5 Cl 0.81007(6) 0.71949(5) 0.39743(5) 0.0413(2) Uani 1 1 d .
Cl6 Cl 0.70507(7) 0.68289(5) 0.25568(5) 0.0505(3) Uani 1 1 d .
C4 C 0.7664(2) 0.6077(3) 0.0523(3) 0.0745(15) Uani 1 1 d .
H4A H 0.7361 0.6128 0.0054 0.089 Uiso 1 1 calc R
H4B H 0.7726 0.6610 0.0848 0.089 Uiso 1 1 calc R
Cl7 Cl 0.69651(6) 0.54480(6) 0.08511(5) 0.0467(2) Uani 1 1 d .
Cl8 Cl 0.87100(9) 0.57869(8) 0.04300(8) 0.1016(5) Uani 1 1 d .

loop_
_atom_site_aniso_label
_atom_site_aniso_U_11
_atom_site_aniso_U_22
_atom_site_aniso_U_33
_atom_site_aniso_U_23
_atom_site_aniso_U_13
_atom_site_aniso_U_12
Ru1 0.01060(12) 0.01267(12) 0.00950(12) 0.00311(9) 0.00182(9) 0.00143(9)
Cl1A 0.0118(3) 0.0173(4) 0.0185(4) 0.0068(3) 0.0047(3) 0.0017(3)
Cl2A 0.0143(3) 0.0203(4) 0.0115(3) 0.0060(3) 0.0014(3) 0.0019(3)
P1 0.0115(4) 0.0152(4) 0.0104(4) 0.0039(3) 0.0016(3) 0.0016(3)
F1A 0.0225(9) 0.0243(9) 0.0172(9) 0.0003(7) -0.0029(7) 0.0093(7)
F2A 0.0292(10) 0.0269(10) 0.0237(10) 0.0080(8) -0.0003(8) 0.0128(8)
F3A 0.0183(9) 0.0222(9) 0.0244(9) 0.0018(7) 0.0077(7) -0.0042(7)
F4A 0.0169(9) 0.0288(10) 0.0187(9) 0.0004(7) -0.0008(7) 0.0026(7)
O1A 0.0275(12) 0.0164(12) 0.0445(14) 0.0033(10) -0.0144(11) 0.0005(10)
O2A 0.0253(12) 0.0177(11) 0.0381(13) 0.0073(10) -0.0026(10) 0.0098(9)
O3A 0.0161(11) 0.0148(10) 0.0198(11) 0.0001(8) -0.0036(9) -0.0003(8)
N1A 0.0200(13) 0.0097(12) 0.0097(12) 0.0024(9) 0.0023(10) 0.0023(10)
N2A 0.0170(13) 0.0124(12) 0.0097(12) 0.0032(9) 0.0020(10) 0.0032(10)
N3A 0.0191(14) 0.0199(14) 0.0255(15) 0.0100(12) 0.0036(11) 0.0009(11)
C1A 0.0053(13) 0.0163(15) 0.0159(15) 0.0058(12) 0.0007(11) 0.0007(11)
C2A 0.0307(18) 0.0178(16) 0.0130(15) 0.0077(12) 0.0037(13) 0.0054(13)
C3A 0.0252(16) 0.0162(15) 0.0121(15) 0.0056(12) 0.0025(12) 0.0020(13)
C4A 0.0156(15) 0.0118(14) 0.0150(15) 0.0049(12) 0.0054(12) -0.0016(11)
C5A 0.0125(15) 0.0163(15) 0.0185(16) 0.0044(12) 0.0048(12) 0.0016(12)
C6A 0.0166(16) 0.0232(17) 0.0152(16) 0.0029(13) 0.0029(12) -0.0052(13)
C7A 0.0254(17) 0.0163(16) 0.0223(17) -0.0011(13) 0.0125(14) -0.0037(13)
C8A 0.0271(18) 0.0138(16) 0.0267(18) 0.0063(13) 0.0124(14) 0.0066(13)
C9A 0.0192(16) 0.0203(16) 0.0169(16) 0.0056(13) 0.0042(13) 0.0013(13)
C10A 0.0212(16) 0.0149(15) 0.0075(14) 0.0035(11) 0.0033(12) 0.0033(12)
C11A 0.0194(16) 0.0172(16) 0.0112(15) 0.0025(12) 0.0045(12) -0.0030(12)
C12A 0.0214(17) 0.0214(17) 0.0206(16) 0.0053(13) 0.0076(13) 0.0070(13)
C13A 0.036(2) 0.0189(17) 0.0191(17) 0.0046(13) 0.0090(14) 0.0080(14)
C14A 0.0265(18) 0.0171(16) 0.0163(16) -0.0001(13) -0.0013(13) -0.0036(13)
C15A 0.0179(16) 0.0262(17) 0.0096(15) 0.0075(12) 0.0023(12) 0.0023(13)
C16A 0.0119(14) 0.0173(15) 0.0098(14) 0.0047(11) 0.0039(11) -0.0007(11)
C17A 0.0134(14) 0.0124(14) 0.0117(14) 0.0023(11) 0.0053(11) 0.0002(11)
C18A 0.0153(15) 0.0144(15) 0.0146(15) 0.0040(12) 0.0049(12) -0.0021(12)
C19A 0.0152(15) 0.0157(15) 0.0167(15) 0.0047(12) 0.0042(12) 0.0027(12)
C20A 0.0200(16) 0.0142(15) 0.0264(17) 0.0052(13) 0.0090(13) 0.0067(13)
C21A 0.0199(16) 0.0130(15) 0.0198(16) -0.0016(12) 0.0031(13) 0.0015(12)
C22A 0.0128(15) 0.0221(16) 0.0136(15) 0.0035(12) 0.0050(12) 0.0009(12)
C23A 0.0220(17) 0.0161(16) 0.0273(18) -0.0021(13) -0.0024(14) -0.0006(13)
C24A 0.0318(19) 0.0270(18) 0.0303(19) 0.0030(15) -0.0133(15) -0.0102(15)
C25A 0.0263(18) 0.0249(18) 0.038(2) 0.0070(15) -0.0002(15) -0.0052(14)
C26A 0.0136(15) 0.0188(16) 0.0157(15) 0.0043(12) 0.0000(12) 0.0037(12)
C27A 0.0157(15) 0.0314(18) 0.0148(16) 0.0078(13) 0.0015(12) 0.0051(13)
C28A 0.0246(18) 0.040(2) 0.0265(18) 0.0182(16) 0.0000(14) 0.0050(15)
C29A 0.0228(18) 0.054(2) 0.0243(19) 0.0092(17) -0.0074(14) -0.0002(16)
C30A 0.0214(17) 0.037(2) 0.0244(18) 0.0013(15) -0.0052(14) -0.0008(15)
C31A 0.0192(16) 0.0292(18) 0.0181(16) 0.0020(13) -0.0034(13) 0.0007(13)
C32A 0.0147(15) 0.0208(16) 0.0122(15) 0.0073(12) 0.0039(12) -0.0002(12)
C33A 0.0178(16) 0.0176(16) 0.0197(16) 0.0058(12) 0.0054(13) 0.0032(12)
C34A 0.0226(17) 0.0199(16) 0.0212(16) 0.0061(13) 0.0060(13) -0.0003(13)
C35A 0.0232(17) 0.0236(17) 0.0220(17) 0.0090(14) 0.0032(13) -0.0060(13)
C36A 0.0186(16) 0.0279(18) 0.0236(17) 0.0109(14) 0.0081(13) -0.0011(13)
C37A 0.0172(15) 0.0220(16) 0.0209(16) 0.0073(13) 0.0052(13) 0.0048(13)
C38A 0.0117(14) 0.0159(15) 0.0140(15) 0.0033(12) 0.0025(11) 0.0015(11)
C39A 0.0157(15) 0.0274(17) 0.0132(15) 0.0024(13) -0.0008(12) 0.0078(13)
C40A 0.0176(16) 0.0240(17) 0.0141(15) -0.0004(13) -0.0004(12) 0.0003(13)
C41A 0.0213(16) 0.0178(16) 0.0156(15) 0.0014(12) 0.0034(13) 0.0021(13)
C42A 0.0145(15) 0.0176(15) 0.0192(16) 0.0052(12) 0.0068(12) 0.0054(12)
C43A 0.0140(15) 0.0220(16) 0.0119(15) 0.0056(12) 0.0038(12) 0.0019(12)
Ru2 0.00955(12) 0.01282(12) 0.00906(12) 0.00263(9) 0.00150(9) 0.00067(9)
Cl1B 0.0099(3) 0.0184(4) 0.0167(4) 0.0053(3) 0.0025(3) 0.0015(3)
Cl2B 0.0144(3) 0.0226(4) 0.0111(3) 0.0062(3) 0.0011(3) 0.0017(3)
P2 0.0096(4) 0.0152(4) 0.0101(4) 0.0037(3) 0.0015(3) 0.0006(3)
F1B 0.0205(9) 0.0214(9) 0.0153(9) 0.0024(7) -0.0007(7) 0.0060(7)
F2B 0.0216(9) 0.0197(9) 0.0166(9) 0.0055(7) 0.0002(7) 0.0045(7)
F3B 0.0181(9) 0.0221(9) 0.0234(9) -0.0002(7) 0.0056(7) -0.0048(7)
F4B 0.0170(9) 0.0300(10) 0.0207(9) -0.0004(8) 0.0006(7) 0.0024(7)
O1B 0.0338(13) 0.0272(13) 0.0324(14) 0.0011(11) -0.0116(11) 0.0050(10)
O2B 0.0319(13) 0.0184(12) 0.0473(15) 0.0095(11) -0.0069(11) 0.0098(10)
O3B 0.0193(11) 0.0133(10) 0.0196(11) 0.0015(8) -0.0023(9) -0.0014(8)
N1B 0.0153(12) 0.0110(12) 0.0078(12) 0.0002(9) 0.0051(9) 0.0013(9)
N2B 0.0168(13) 0.0113(12) 0.0113(12) 0.0036(9) 0.0043(10) 0.0020(10)
N3B 0.0245(15) 0.0179(14) 0.0284(16) 0.0083(12) 0.0012(12) 0.0011(12)
C1B 0.0061(13) 0.0130(14) 0.0122(14) 0.0001(11) -0.0015(11) -0.0004(11)
C2B 0.0173(15) 0.0170(15) 0.0142(15) 0.0049(12) 0.0046(12) -0.0007(12)
C3B 0.0246(16) 0.0155(15) 0.0140(15) 0.0069(12) 0.0062(12) 0.0038(12)
C4B 0.0122(14) 0.0120(14) 0.0133(15) 0.0025(11) 0.0055(11) -0.0005(11)
C5B 0.0102(14) 0.0107(14) 0.0185(16) 0.0043(12) 0.0045(12) 0.0011(11)
C6B 0.0148(15) 0.0206(16) 0.0109(15) 0.0016(12) 0.0048(12) -0.0042(12)
C7B 0.0194(16) 0.0108(15) 0.0210(16) -0.0013(12) 0.0084(13) 0.0000(12)
C8B 0.0159(15) 0.0157(15) 0.0209(16) 0.0062(13) 0.0050(12) 0.0024(12)
C9B 0.0129(14) 0.0155(15) 0.0134(15) 0.0035(12) 0.0029(12) -0.0002(12)
C10B 0.0188(15) 0.0095(14) 0.0104(14) 0.0021(11) 0.0060(12) 0.0022(11)
C11B 0.0181(16) 0.0165(15) 0.0140(15) 0.0038(12) 0.0041(12) -0.0041(12)
C12B 0.0200(16) 0.0215(17) 0.0258(17) 0.0085(14) 0.0098(14) 0.0083(13)
C13B 0.0297(18) 0.0136(16) 0.0264(18) 0.0015(13) 0.0125(14) 0.0045(13)
C14B 0.0254(18) 0.0177(16) 0.0195(16) -0.0005(13) 0.0036(13) -0.0024(13)
C15B 0.0141(15) 0.0233(17) 0.0175(16) 0.0073(13) 0.0056(12) 0.0039(13)
C16B 0.0095(14) 0.0156(15) 0.0121(14) 0.0048(11) 0.0028(11) -0.0002(11)
C17B 0.0127(14) 0.0170(15) 0.0134(15) 0.0049(12) 0.0079(12) 0.0029(12)
C18B 0.0141(15) 0.0141(15) 0.0147(15) 0.0021(12) 0.0038(12) 0.0004(12)
C19B 0.0164(15) 0.0177(16) 0.0179(16) 0.0063(12) -0.0010(12) 0.0037(12)
C20B 0.0205(16) 0.0141(15) 0.0243(17) 0.0072(13) 0.0057(13) 0.0042(12)
C21B 0.0213(16) 0.0117(15) 0.0215(16) 0.0020(12) 0.0041(13) -0.0013(12)
C22B 0.0123(14) 0.0165(15) 0.0133(15) 0.0032(12) 0.0024(12) 0.0000(12)
C23B 0.0188(16) 0.0151(16) 0.0237(17) -0.0005(13) -0.0007(13) -0.0031(12)
C24B 0.0267(18) 0.0267(18) 0.0253(18) 0.0038(14) -0.0054(14) -0.0031(14)
C25B 0.0230(17) 0.0281(18) 0.0337(19) 0.0102(15) 0.0012(15) -0.0049(14)
C26B 0.0098(14) 0.0266(17) 0.0158(15) 0.0081(13) -0.0024(12) -0.0024(12)
C27B 0.0191(16) 0.0259(17) 0.0158(16) 0.0082(13) -0.0006(12) -0.0038(13)
C28B 0.0309(19) 0.035(2) 0.0279(19) 0.0169(16) -0.0023(15) 0.0007(15)
C29B 0.041(2) 0.0304(19) 0.0209(18) 0.0071(15) -0.0112(15) -0.0006(16)
C30B 0.036(2) 0.0258(18) 0.0255(18) 0.0063(15) -0.0126(15) -0.0047(15)
C31B 0.0289(18) 0.0321(19) 0.0226(18) 0.0083(15) -0.0003(14) 0.0036(15)
C32B 0.0156(15) 0.0187(15) 0.0107(14) 0.0040(12) 0.0024(11) -0.0031(12)
C33B 0.0245(17) 0.0193(16) 0.0262(18) 0.0092(13) 0.0119(14) 0.0042(13)
C34B 0.0271(18) 0.0277(18) 0.0336(19) 0.0162(15) 0.0055(15) 0.0018(14)
C35B 0.0267(18) 0.0274(18) 0.0274(18) 0.0137(15) 0.0072(14) -0.0051(14)
C36B 0.038(2) 0.033(2) 0.054(2) 0.0170(18) 0.0295(19) 0.0013(16)
C37B 0.0261(18) 0.0246(18) 0.051(2) 0.0157(16) 0.0190(16) 0.0040(14)
C38B 0.0126(14) 0.0149(15) 0.0134(15) 0.0050(12) 0.0026(11) 0.0037(11)
C39B 0.0179(15) 0.0195(16) 0.0160(15) 0.0042(12) 0.0005(12) 0.0052(12)
C40B 0.0180(15) 0.0206(16) 0.0109(15) 0.0034(12) 0.0020(12) 0.0032(12)
C41B 0.0205(16) 0.0232(17) 0.0170(16) 0.0033(13) 0.0044(13) 0.0070(13)
C42B 0.0167(16) 0.0266(17) 0.0190(16) 0.0024(13) 0.0045(13) 0.0084(13)
C43B 0.0115(15) 0.0223(16) 0.0189(16) 0.0027(13) 0.0009(12) 0.0027(12)
C1 0.046(2) 0.051(3) 0.058(3) 0.003(2) 0.003(2) 0.025(2)
Cl1 0.0856(8) 0.0499(6) 0.0452(6) 0.0116(5) 0.0308(6) 0.0057(6)
Cl2 0.0614(7) 0.0705(7) 0.0494(6) 0.0254(5) 0.0112(5) 0.0320(6)
C2 0.0268(19) 0.052(2) 0.031(2) 0.0155(17) 0.0012(15) -0.0068(16)
Cl3 0.0265(4) 0.0372(5) 0.0474(5) 0.0112(4) 0.0166(4) 0.0061(4)
Cl4 0.0379(5) 0.0845(8) 0.0400(6) 0.0196(5) -0.0082(4) -0.0285(5)
C3 0.0287(19) 0.0225(18) 0.040(2) 0.0044(15) -0.0020(16) 0.0063(14)
Cl5 0.0275(5) 0.0425(5) 0.0546(6) 0.0183(5) -0.0053(4) 0.0061(4)
Cl6 0.0752(7) 0.0281(5) 0.0424(6) 0.0055(4) -0.0074(5) 0.0014(5)
C4 0.033(2) 0.095(4) 0.115(4) 0.072(3) -0.002(3) 0.011(2)
Cl7 0.0442(6) 0.0570(6) 0.0478(6) 0.0237(5) 0.0174(5) 0.0085(5)
Cl8 0.0605(8) 0.1040(11) 0.1416(13) 0.0106(10) 0.0525(9) 0.0006(7)

loop_
_atom_type_symbol
_atom_type_description
_atom_type_scat_dispersion_real
_atom_type_scat_dispersion_imag
_atom_type_scat_source
C C 0.0033 0.0016 'International Tables Vol C Tables 4.2.6.8 and 6.1.1.4'
H H 0.0000 0.0000 'International Tables Vol C Tables 4.2.6.8 and 6.1.1.4'
N N 0.0061 0.0033 'International Tables Vol C Tables 4.2.6.8 and 6.1.1.4'
O O 0.0106 0.0060 'International Tables Vol C Tables 4.2.6.8 and 6.1.1.4'
F F 0.0171 0.0103 'International Tables Vol C Tables 4.2.6.8 and 6.1.1.4'
P P 0.1023 0.0942 'International Tables Vol C Tables 4.2.6.8 and 6.1.1.4'
Cl Cl 0.1484 0.1585 'International Tables Vol C Tables 4.2.6.8 and 6.1.1.4'
Ru Ru -1.2594 0.8363 'International Tables Vol C Tables 4.2.6.8 and 6.1.1.4'

loop_
_geom_angle_atom_site_label_1
_geom_angle_atom_site_label_2
_geom_angle_atom_site_label_3
_geom_angle
_geom_angle_publ_flag
C16A Ru1 C1A 92.92(11) yes
C16A Ru1 P1 86.93(8) yes
C1A Ru1 P1 97.43(7) yes
C16A Ru1 Cl2A 101.99(8) yes
C1A Ru1 Cl2A 164.63(7) yes
P1 Ru1 Cl2A 87.21(2) yes
C16A Ru1 Cl1A 99.93(8) yes
C1A Ru1 Cl1A 86.94(7) yes
P1 Ru1 Cl1A 171.71(3) yes
Cl2A Ru1 Cl1A 86.80(2) yes
F1A Ru1 C1A 75.71(8) yes
F1A Ru1 P1 105.83(4) yes
F1A Ru1 C16A 163.73(8) yes
F1A Ru1 Cl1A 68.33(4) yes
F1A Ru1 Cl2A 88.93(4) yes
C26A P1 C38A 102.72(12) ?
C26A P1 C32A 103.53(12) ?
C38A P1 C32A 104.09(12) ?
C26A P1 Ru1 121.95(9) ?
C38A P1 Ru1 109.03(8) ?
C32A P1 Ru1 113.68(9) ?
C22A O3A C23A 120.8(2) ?
C1A N1A C4A 129.3(2) ?
C1A N1A C2A 112.3(2) ?
C4A N1A C2A 118.3(2) ?
C1A N2A C10A 129.0(2) ?
C1A N2A C3A 114.1(2) ?
C10A N2A C3A 115.0(2) ?
O1A N3A O2A 123.1(2) ?
O1A N3A C19A 118.5(2) ?
O2A N3A C19A 118.4(2) ?
N2A C1A N1A 105.4(2) ?
N2A C1A Ru1 128.75(19) ?
N1A C1A Ru1 125.58(19) ?
N1A C2A C3A 102.5(2) ?
N2A C3A C2A 101.4(2) ?
C5A C4A N1A 123.9(2) ?
C5A C4A C9A 113.8(2) ?
N1A C4A C9A 122.0(2) ?
F1A C5A C4A 116.6(2) ?
F1A C5A C6A 118.3(2) ?
C4A C5A C6A 125.1(3) ?
C5A C6A C7A 118.2(3) ?
C6A C7A C8A 119.9(3) ?
C9A C8A C7A 119.8(3) ?
F2A C9A C8A 117.7(2) ?
F2A C9A C4A 119.1(2) ?
C8A C9A C4A 123.2(3) ?
C15A C10A C11A 115.6(2) ?
C15A C10A N2A 121.9(2) ?
C11A C10A N2A 121.2(2) ?
F3A C11A C12A 119.3(2) ?
F3A C11A C10A 117.6(2) ?
C12A C11A C10A 123.0(3) ?
C11A C12A C13A 118.7(3) ?
C14A C13A C12A 121.3(3) ?
C13A C14A C15A 117.9(3) ?
F4A C15A C10A 117.5(2) ?
F4A C15A C14A 119.1(2) ?
C10A C15A C14A 123.4(3) ?
C17A C16A Ru1 127.9(2) ?
C18A C17A C22A 118.0(2) ?
C18A C17A C16A 121.6(2) ?
C22A C17A C16A 120.3(2) ?
C19A C18A C17A 119.7(2) ?
C18A C19A C20A 122.5(3) ?
C18A C19A N3A 118.0(2) ?
C20A C19A N3A 119.5(2) ?
C21A C20A C19A 119.2(3) ?
C20A C21A C22A 120.0(3) ?
O3A C22A C21A 124.0(2) ?
O3A C22A C17A 115.4(2) ?
C21A C22A C17A 120.6(3) ?
O3A C23A C25A 110.3(2) ?
O3A C23A C24A 105.4(2) ?
C25A C23A C24A 112.1(3) ?
C27A C26A C31A 109.3(2) ?
C27A C26A P1 112.95(18) ?
C31A C26A P1 117.57(18) ?
C26A C27A C28A 110.8(2) ?
C29A C28A C27A 111.5(2) ?
C30A C29A C28A 110.6(3) ?
C31A C30A C29A 111.2(2) ?
C30A C31A C26A 109.8(2) ?
C37A C32A C33A 112.4(2) ?
C37A C32A P1 114.55(18) ?
C33A C32A P1 113.59(18) ?
C34A C33A C32A 112.6(2) ?
C33A C34A C35A 112.6(2) ?
C34A C35A C36A 109.4(2) ?
C35A C36A C37A 111.3(2) ?
C36A C37A C32A 112.1(2) ?
C43A C38A C39A 110.9(2) ?
C43A C38A P1 118.04(18) ?
C39A C38A P1 111.62(18) ?
C38A C39A C40A 112.4(2) ?
C41A C40A C39A 110.6(2) ?
C42A C41A C40A 110.3(2) ?
C41A C42A C43A 112.1(2) ?
C38A C43A C42A 111.3(2) ?
C16B Ru2 C1B 92.57(10) yes
C16B Ru2 P2 88.70(8) yes
C1B Ru2 P2 99.23(7) yes
C16B Ru2 Cl2B 101.36(8) yes
C1B Ru2 Cl2B 165.02(7) yes
P2 Ru2 Cl2B 86.67(2) yes
C16B Ru2 Cl1B 99.02(8) yes
C1B Ru2 Cl1B 84.60(7) yes
P2 Ru2 Cl1B 171.26(3) yes
Cl2B Ru2 Cl1B 87.78(2) yes
F1B Ru2 C1B 77.57(8) yes
F1B Ru2 P2 102.54(4) yes
F1B Ru2 C16B 166.01(8) yes
F1B Ru2 Cl1B 70.47(4) yes
F1B Ru2 Cl2B 87.74(4) yes
C26B P2 C32B 102.98(12) ?
C26B P2 C38B 101.62(12) ?
C32B P2 C38B 104.52(12) ?
C26B P2 Ru2 120.41(9) ?
C32B P2 Ru2 113.87(9) ?
C38B P2 Ru2 111.63(8) ?
C22B O3B C23B 120.4(2) ?
C1B N1B C4B 128.2(2) ?
C1B N1B C2B 112.8(2) ?
C4B N1B C2B 117.4(2) ?
C1B N2B C10B 130.9(2) ?
C1B N2B C3B 113.8(2) ?
C10B N2B C3B 115.2(2) ?
O1B N3B O2B 123.1(2) ?
O1B N3B C19B 118.7(2) ?
O2B N3B C19B 118.3(2) ?
N2B C1B N1B 104.3(2) ?
N2B C1B Ru2 130.02(19) ?
N1B C1B Ru2 124.88(18) ?
N1B C2B C3B 100.34(19) ?
N2B C3B C2B 100.9(2) ?
C5B C4B C9B 115.4(2) ?
C5B C4B N1B 124.2(2) ?
C9B C4B N1B 120.1(2) ?
F1B C5B C4B 117.3(2) ?
F1B C5B C6B 119.1(2) ?
C4B C5B C6B 123.6(2) ?
C7B C6B C5B 118.7(3) ?
C6B C7B C8B 120.2(3) ?
C9B C8B C7B 118.9(3) ?
F2B C9B C8B 118.4(2) ?
F2B C9B C4B 118.5(2) ?
C8B C9B C4B 123.1(2) ?
C15B C10B C11B 115.9(2) ?
C15B C10B N2B 122.4(2) ?
C11B C10B N2B 120.2(2) ?
F3B C11B C12B 118.8(2) ?
F3B C11B C10B 118.2(2) ?
C12B C11B C10B 122.9(3) ?
C11B C12B C13B 118.3(3) ?
C14B C13B C12B 121.2(3) ?
C13B C14B C15B 118.5(3) ?
F4B C15B C10B 117.8(2) ?
F4B C15B C14B 119.0(2) ?
C10B C15B C14B 123.1(3) ?
C17B C16B Ru2 128.3(2) ?
C18B C17B C22B 118.0(2) ?
C18B C17B C16B 122.4(2) ?
C22B C17B C16B 119.6(2) ?
C19B C18B C17B 119.2(2) ?
C20B C19B C18B 122.9(3) ?
C20B C19B N3B 119.0(2) ?
C18B C19B N3B 118.2(2) ?
C21B C20B C19B 118.6(3) ?
C20B C21B C22B 120.8(3) ?
O3B C22B C21B 123.8(2) ?
O3B C22B C17B 115.8(2) ?
C21B C22B C17B 120.5(2) ?
O3B C23B C24B 105.1(2) ?
O3B C23B C25B 109.9(2) ?
C24B C23B C25B 112.3(2) ?
C31B C26B C27B 108.9(2) ?
C31B C26B P2 116.4(2) ?
C27B C26B P2 114.52(18) ?
C26B C27B C28B 110.7(2) ?
C29B C28B C27B 111.4(3) ?
C28B C29B C30B 112.0(2) ?
C29B C30B C31B 110.0(2) ?
C26B C31B C30B 110.0(2) ?
C33B C32B C37B 109.0(2) ?
C33B C32B P2 115.46(18) ?
C37B C32B P2 115.01(19) ?
C34B C33B C32B 111.8(2) ?
C33B C34B C35B 112.5(2) ?
C34B C35B C36B 110.6(2) ?
C35B C36B C37B 111.4(3) ?
C36B C37B C32B 110.8(3) ?
C43B C38B C39B 109.3(2) ?
C43B C38B P2 116.87(18) ?
C39B C38B P2 112.97(17) ?
C40B C39B C38B 112.4(2) ?
C41B C40B C39B 112.5(2) ?
C40B C41B C42B 109.5(2) ?
C41B C42B C43B 110.4(2) ?
C38B C43B C42B 111.2(2) ?
Cl2 C1 Cl1 111.35(19) ?
Cl4 C2 Cl3 112.65(18) ?
Cl6 C3 Cl5 111.13(16) ?
Cl8 C4 Cl7 115.1(2) ?

loop_
_geom_bond_atom_site_label_1
_geom_bond_atom_site_label_2
_geom_bond_distance
_geom_bond_publ_flag
Ru1 C16A 1.846(3) yes
Ru1 C1A 2.024(3) yes
Ru1 P1 2.3723(7) yes
Ru1 Cl2A 2.4046(7) yes
Ru1 Cl1A 2.4230(7) yes
Ru1 F1A 2.6677(15) yes
P1 C26A 1.864(3) ?
P1 C38A 1.879(3) ?
P1 C32A 1.869(3) ?
F1A C5A 1.361(3) ?
F2A C9A 1.356(3) ?
F3A C11A 1.340(3) ?
F4A C15A 1.356(3) ?
O1A N3A 1.224(3) ?
O2A N3A 1.231(3) ?
O3A C22A 1.345(3) ?
O3A C23A 1.458(3) ?
N1A C1A 1.378(3) ?
N1A C4A 1.412(3) ?
N1A C2A 1.487(3) ?
N2A C1A 1.352(3) ?
N2A C10A 1.421(3) ?
N2A C3A 1.483(3) ?
N3A C19A 1.468(3) ?
C2A C3A 1.501(4) ?
C4A C5A 1.393(4) ?
C4A C9A 1.399(4) ?
C5A C6A 1.366(4) ?
C6A C7A 1.387(4) ?
C7A C8A 1.373(4) ?
C8A C9A 1.377(4) ?
C10A C15A 1.387(4) ?
C10A C11A 1.394(4) ?
C11A C12A 1.372(4) ?
C12A C13A 1.377(4) ?
C13A C14A 1.381(4) ?
C14A C15A 1.380(4) ?
C16A C17A 1.460(3) ?
C17A C18A 1.400(3) ?
C17A C22A 1.421(4) ?
C18A C19A 1.376(4) ?
C19A C20A 1.380(4) ?
C20A C21A 1.376(4) ?
C21A C22A 1.399(4) ?
C23A C25A 1.509(4) ?
C23A C24A 1.511(4) ?
C26A C27A 1.536(3) ?
C26A C31A 1.540(4) ?
C27A C28A 1.531(4) ?
C28A C29A 1.521(4) ?
C29A C30A 1.511(4) ?
C30A C31A 1.530(4) ?
C32A C37A 1.539(3) ?
C32A C33A 1.539(4) ?
C33A C34A 1.528(3) ?
C34A C35A 1.519(4) ?
C35A C36A 1.520(4) ?
C36A C37A 1.525(3) ?
C38A C43A 1.536(3) ?
C38A C39A 1.533(3) ?
C39A C40A 1.529(4) ?
C40A C41A 1.509(4) ?
C41A C42A 1.520(4) ?
C42A C43A 1.522(3) ?
Ru2 C16B 1.849(2) yes
Ru2 C1B 2.011(3) yes
Ru2 P2 2.3887(7) yes
Ru2 Cl2B 2.4075(7) yes
Ru2 Cl1B 2.4183(7) yes
Ru2 F1B 2.6748(15) yes
P2 C26B 1.853(3) ?
P2 C32B 1.877(3) ?
P2 C38B 1.885(3) ?
F1B C5B 1.355(3) ?
F2B C9B 1.360(3) ?
F3B C11B 1.345(3) ?
F4B C15B 1.357(3) ?
O1B N3B 1.227(3) ?
O2B N3B 1.236(3) ?
O3B C22B 1.360(3) ?
O3B C23B 1.457(3) ?
N1B C1B 1.374(3) ?
N1B C4B 1.420(3) ?
N1B C2B 1.485(3) ?
N2B C1B 1.358(3) ?
N2B C10B 1.420(3) ?
N2B C3B 1.484(3) ?
N3B C19B 1.462(3) ?
C2B C3B 1.509(3) ?
C4B C5B 1.384(3) ?
C4B C9B 1.393(3) ?
C5B C6B 1.373(3) ?
C6B C7B 1.377(4) ?
C7B C8B 1.392(4) ?
C8B C9B 1.366(3) ?
C10B C15B 1.383(4) ?
C10B C11B 1.389(4) ?
C11B C12B 1.378(4) ?
C12B C13B 1.379(4) ?
C13B C14B 1.374(4) ?
C14B C15B 1.376(4) ?
C16B C17B 1.462(3) ?
C17B C18B 1.396(3) ?
C17B C22B 1.423(4) ?
C18B C19B 1.384(3) ?
C19B C20B 1.376(4) ?
C20B C21B 1.371(4) ?
C21B C22B 1.390(4) ?
C23B C24B 1.509(4) ?
C23B C25B 1.524(4) ?
C26B C31B 1.501(4) ?
C26B C27B 1.528(3) ?
C27B C28B 1.530(4) ?
C28B C29B 1.493(4) ?
C29B C30B 1.532(4) ?
C30B C31B 1.546(4) ?
C32B C33B 1.514(4) ?
C32B C37B 1.539(4) ?
C33B C34B 1.523(4) ?
C34B C35B 1.509(4) ?
C35B C36B 1.513(4) ?
C36B C37B 1.534(4) ?
C38B C43B 1.542(3) ?
C38B C39B 1.538(3) ?
C39B C40B 1.524(3) ?
C40B C41B 1.510(4) ?
C41B C42B 1.526(4) ?
C42B C43B 1.529(4) ?
C1 Cl2 1.736(4) ?
C1 Cl1 1.748(4) ?
C2 Cl4 1.737(3) ?
C2 Cl3 1.753(3) ?
C3 Cl6 1.765(3) ?
C3 Cl5 1.764(3) ?
C4 Cl8 1.678(4) ?
C4 Cl7 1.739(4) ?
